data_1504857
loop_
_publ_author_name
'Wang, Yongfeng'
'Parkin, Sean R.'
'Watson, Mark D.'

_publ_section_title
;
 Benzodichalcogenophenes with perfluoroarene termini.
;
_journal_issue 20
_journal_name_full 'Organic letters'
_journal_page_first 4421
_journal_page_last 4424
_journal_paper_doi 10.1021/ol801569m
_journal_volume 10
_journal_year 2008
_chemical_formula_moiety 'C24 H8 F10 O2 S2'
_chemical_formula_sum 'C24 H8 F10 O2 S2'
_chemical_formula_weight 582.42
_chemical_name_systematic
; 
 ? 
;
_space_group_IT_number 2
_symmetry_cell_setting triclinic
_symmetry_space_group_name_Hall '-P 1'
_symmetry_space_group_name_H-M 'P -1'
_atom_sites_solution_hydrogens geom
_atom_sites_solution_primary direct
_atom_sites_solution_secondary difmap
_audit_creation_method SHELXL-97
_cell_angle_alpha 98.625(3)
_cell_angle_beta 93.623(3)
_cell_angle_gamma 105.298(3)
_cell_formula_units_Z 1
_cell_length_a 7.1780(5)
_cell_length_b 7.9513(4)
_cell_length_c 9.4507(5)
_cell_measurement_reflns_used 3300
_cell_measurement_temperature 90.0(2)
_cell_measurement_theta_max 69.26
_cell_measurement_theta_min 4.76
_cell_volume 511.40(5)
_computing_cell_refinement APEX2
_computing_data_collection 'APEX2 (Bruker-AXS, 2006)'
_computing_data_reduction APEX2
_computing_molecular_graphics 'XP in SHELXTL (Sheldrick, 2008)'
_computing_publication_material
; 
SHELX97-2 (Sheldrick, 2008) and local procedures 
;
_computing_structure_refinement 'SHELXL-97 (Sheldrick, 2008)'
_computing_structure_solution 'SHELXS-97 (Sheldrick, 2008)'
_diffrn_ambient_temperature 90.0(2)
_diffrn_detector_area_resol_mean 18
_diffrn_measured_fraction_theta_full 0.978
_diffrn_measured_fraction_theta_max 0.978
_diffrn_measurement_device_type 'Bruker X8 Proteum diffractometer'
_diffrn_measurement_method '\f and \w scans'
_diffrn_radiation_monochromator 'graded multilayer optics'
_diffrn_radiation_source 'fine-focus rotating anode'
_diffrn_radiation_type CuK\a
_diffrn_radiation_wavelength 1.54178
_diffrn_reflns_av_R_equivalents 0.0737
_diffrn_reflns_av_sigmaI/netI 0.0132
_diffrn_reflns_limit_h_max 8
_diffrn_reflns_limit_h_min -8
_diffrn_reflns_limit_k_max 9
_diffrn_reflns_limit_k_min -9
_diffrn_reflns_limit_l_max 11
_diffrn_reflns_limit_l_min 0
_diffrn_reflns_number 3507
_diffrn_reflns_theta_full 69.55
_diffrn_reflns_theta_max 69.55
_diffrn_reflns_theta_min 4.76
_diffrn_standards_number 0
_exptl_absorpt_coefficient_mu 3.459
_exptl_absorpt_correction_T_max 0.934
_exptl_absorpt_correction_T_min 0.661
_exptl_absorpt_correction_type multi-scan
_exptl_absorpt_process_details 'Twinabs (BrukerAXS, 2006)'
_exptl_crystal_colour yellow
_exptl_crystal_density_diffrn 1.891
_exptl_crystal_density_method 'not measured'
_exptl_crystal_description 'twinned blade'
_exptl_crystal_F_000 290
_exptl_crystal_size_max 0.25
_exptl_crystal_size_mid 0.08
_exptl_crystal_size_min 0.02
_refine_diff_density_max 0.752
_refine_diff_density_min -0.659
_refine_diff_density_rms 0.132
_refine_ls_extinction_method none
_refine_ls_goodness_of_fit_ref 1.131
_refine_ls_hydrogen_treatment constr
_refine_ls_matrix_type full
_refine_ls_number_parameters 187
_refine_ls_number_reflns 3507
_refine_ls_number_restraints 118
_refine_ls_restrained_S_all 1.118
_refine_ls_R_factor_all 0.0854
_refine_ls_R_factor_gt 0.0770
_refine_ls_shift/su_max 0.000
_refine_ls_shift/su_mean 0.000
_refine_ls_structure_factor_coef Fsqd
_refine_ls_weighting_details 'calc w=1/[\s^2^(Fo^2^)+(0.1435P)^2^+1.8803P] where P=(Fo^2^+2Fc^2^)/3'
_refine_ls_weighting_scheme calc
_refine_ls_wR_factor_gt 0.2498
_refine_ls_wR_factor_ref 0.2629
_reflns_number_gt 3147
_reflns_number_total 3507
_reflns_threshold_expression >2\s(I)
_cod_data_source_file ol801569m_si_001.cif
_cod_data_source_block x07101b_1g
_cod_database_code 1504857

loop_
_symmetry_equiv_pos_as_xyz
'x, y, z'
'-x, -y, -z'

loop_
_atom_site_label
_atom_site_type_symbol
_atom_site_fract_x
_atom_site_fract_y
_atom_site_fract_z
_atom_site_U_iso_or_equiv
_atom_site_adp_type
_atom_site_occupancy
_atom_site_symmetry_multiplicity
_atom_site_calc_flag
_atom_site_refinement_flags
_atom_site_disorder_assembly
_atom_site_disorder_group
C1 C 0.5456(6) 0.6865(5) 0.5400(4) 0.0198(8) Uani 1 1 d . . .
C2 C 0.5816(6) 0.5820(6) 0.6359(4) 0.0202(8) Uani 0.959(5) 1 d PDU A 1
S3 S 0.68244(18) 0.65741(13) 0.81191(11) 0.0200(4) Uani 0.959(5) 1 d PDU A 1
C4 C 0.6629(6) 0.4375(6) 0.8388(5) 0.0183(9) Uani 0.959(5) 1 d PDU A 1
C5 C 0.5833(10) 0.3155(8) 0.7138(6) 0.0256(11) Uani 0.959(5) 1 d PDU A 1
H5 H 0.5627 0.1914 0.7071 0.031 Uiso 0.959(5) 1 calc PR A 1
C6 C 0.5369(6) 0.3957(5) 0.5990(4) 0.0203(8) Uani 0.959(5) 1 d PDU . 1
C2' C 0.5816(6) 0.5820(6) 0.6359(4) 0.0202(8) Uani 0.041(5) 1 d PDU A 2
C3' C 0.687(18) 0.650(3) 0.772(6) 0.021(3) Uiso 0.041(5) 1 d PDU A 2
H3' H 0.7249 0.7723 0.8134 0.025 Uiso 0.041(5) 1 calc PR A 2
C4' C 0.728(11) 0.517(4) 0.838(5) 0.020(4) Uiso 0.041(5) 1 d PDU A 2
S5' S 0.586(7) 0.306(3) 0.748(3) 0.028(4) Uiso 0.041(5) 1 d PDU A 2
C6' C 0.5369(6) 0.3957(5) 0.5990(4) 0.0203(8) Uani 0.041(5) 1 d PDU . 2
C7 C 0.7279(6) 0.4043(5) 0.9795(4) 0.0194(9) Uani 1 1 d . . .
C8 C 0.7979(6) 0.5397(5) 1.0984(4) 0.0207(9) Uani 1 1 d . A .
C9 C 0.8529(6) 0.5071(5) 1.2321(4) 0.0225(9) Uani 1 1 d . . .
C10 C 0.8443(7) 0.3390(6) 1.2522(5) 0.0234(9) Uani 1 1 d . A .
C11 C 0.7801(7) 0.2032(5) 1.1365(5) 0.0236(9) Uani 1 1 d . . .
C12 C 0.7242(7) 0.2364(5) 1.0048(5) 0.0226(9) Uani 1 1 d . A .
F1 F 0.8121(4) 0.7068(3) 1.0883(3) 0.0277(6) Uani 1 1 d . . .
F2 F 0.9185(4) 0.6422(3) 1.3410(3) 0.0284(6) Uani 1 1 d . A .
F3 F 0.9007(4) 0.3088(4) 1.3796(3) 0.0304(7) Uani 1 1 d . . .
F4 F 0.7738(5) 0.0390(4) 1.1544(3) 0.0371(8) Uani 1 1 d . A .
F5 F 0.6652(4) 0.0963(3) 0.8990(3) 0.0348(7) Uani 1 1 d . . .
O1 O 0.5856(4) 0.8660(4) 0.5818(3) 0.0240(7) Uani 1 1 d . A .
C13 C 0.7696(7) 0.9593(6) 0.5450(5) 0.0287(10) Uani 1 1 d . . .
H13A H 0.8727 0.9232 0.5949 0.043 Uiso 1 1 calc R A .
H13B H 0.7894 1.0869 0.5742 0.043 Uiso 1 1 calc R . .
H13C H 0.7731 0.9319 0.4408 0.043 Uiso 1 1 calc R . .

loop_
_atom_site_aniso_label
_atom_site_aniso_U_11
_atom_site_aniso_U_22
_atom_site_aniso_U_33
_atom_site_aniso_U_23
_atom_site_aniso_U_13
_atom_site_aniso_U_12
C1 0.016(2) 0.0184(19) 0.025(2) 0.0007(15) 0.0035(16) 0.0078(16)
C2 0.0169(19) 0.0235(18) 0.0224(17) 0.0027(14) 0.0014(14) 0.0103(15)
S3 0.0200(6) 0.0191(6) 0.0225(6) 0.0043(4) 0.0023(5) 0.0080(4)
C4 0.015(2) 0.0149(19) 0.0257(19) 0.0058(15) 0.0039(15) 0.0037(15)
C5 0.023(2) 0.041(2) 0.019(2) 0.0132(19) 0.004(2) 0.0138(19)
C6 0.0157(19) 0.0241(19) 0.0251(18) 0.0042(14) 0.0046(14) 0.0119(15)
C2' 0.0169(19) 0.0235(18) 0.0224(17) 0.0027(14) 0.0014(14) 0.0103(15)
C6' 0.0157(19) 0.0241(19) 0.0251(18) 0.0042(14) 0.0046(14) 0.0119(15)
C7 0.017(2) 0.021(2) 0.024(2) 0.0046(16) 0.0062(16) 0.0084(16)
C8 0.019(2) 0.018(2) 0.026(2) 0.0056(15) 0.0051(16) 0.0056(16)
C9 0.017(2) 0.022(2) 0.026(2) -0.0020(16) 0.0005(17) 0.0048(17)
C10 0.022(2) 0.026(2) 0.025(2) 0.0085(17) 0.0012(17) 0.0101(18)
C11 0.027(2) 0.019(2) 0.028(2) 0.0062(16) 0.0006(17) 0.0123(18)
C12 0.028(2) 0.018(2) 0.024(2) 0.0038(16) 0.0004(17) 0.0102(17)
F1 0.0350(16) 0.0170(12) 0.0310(14) 0.0030(10) -0.0011(11) 0.0085(11)
F2 0.0320(15) 0.0255(13) 0.0250(13) -0.0011(10) -0.0013(11) 0.0076(11)
F3 0.0343(16) 0.0377(15) 0.0235(13) 0.0075(10) -0.0014(11) 0.0170(12)
F4 0.058(2) 0.0235(14) 0.0350(15) 0.0090(11) -0.0040(13) 0.0192(13)
F5 0.0537(19) 0.0185(13) 0.0308(14) -0.0014(10) -0.0070(12) 0.0135(12)
O1 0.0234(16) 0.0179(15) 0.0319(16) 0.0030(12) 0.0047(12) 0.0080(12)
C13 0.021(2) 0.018(2) 0.045(3) 0.0067(18) 0.0053(19) 0.0010(17)

loop_
_atom_type_symbol
_atom_type_description
_atom_type_scat_dispersion_real
_atom_type_scat_dispersion_imag
_atom_type_scat_source
C C 0.0181 0.0091 'International Tables Vol C Tables 4.2.6.8 and 6.1.1.4'
H H 0.0000 0.0000 'International Tables Vol C Tables 4.2.6.8 and 6.1.1.4'
O O 0.0492 0.0322 'International Tables Vol C Tables 4.2.6.8 and 6.1.1.4'
F F 0.0727 0.0534 'International Tables Vol C Tables 4.2.6.8 and 6.1.1.4'
S S 0.3331 0.5567 'International Tables Vol C Tables 4.2.6.8 and 6.1.1.4'

loop_
_geom_angle_atom_site_label_1
_geom_angle_atom_site_label_2
_geom_angle_atom_site_label_3
_geom_angle
_geom_angle_site_symmetry_1
_geom_angle_site_symmetry_3
O1 C1 C2 120.5(4) . .
O1 C1 C6' 121.2(4) . 2_666
C2 C1 C6' 118.2(4) . 2_666
O1 C1 C6 121.2(4) . 2_666
C2 C1 C6 118.2(4) . 2_666
C1 C2 C6 122.5(4) . .
C1 C2 S3 125.4(3) . .
C6 C2 S3 112.1(3) . .
C2 S3 C4 90.8(2) . .
C5 C4 C7 128.5(4) . .
C5 C4 S3 111.4(4) . .
C7 C4 S3 120.1(3) . .
C4 C5 C6 112.7(5) . .
C4 C5 H5 123.6 . .
C6 C5 H5 123.6 . .
C1 C6 C5 127.8(4) 2_666 .
C1 C6 C2 119.2(4) 2_666 .
C5 C6 C2 112.9(4) . .
C4' C3' H3' 124.1 . .
C3' C4' C7 153(6) . .
C3' C4' S5' 110.3(13) . .
C7 C4' S5' 81.9(18) . .
C12 C7 C8 114.9(4) . .
C12 C7 C4 122.6(4) . .
C8 C7 C4 122.5(4) . .
C12 C7 C4' 139.7(17) . .
C8 C7 C4' 103.1(11) . .
F1 C8 C9 116.5(4) . .
F1 C8 C7 121.1(4) . .
C9 C8 C7 122.3(4) . .
F2 C9 C10 120.1(4) . .
F2 C9 C8 119.3(4) . .
C10 C9 C8 120.5(4) . .
F3 C10 C9 120.3(4) . .
F3 C10 C11 121.1(4) . .
C9 C10 C11 118.6(4) . .
F4 C11 C12 120.4(4) . .
F4 C11 C10 119.1(4) . .
C12 C11 C10 120.5(4) . .
F5 C12 C11 116.2(4) . .
F5 C12 C7 120.8(4) . .
C11 C12 C7 123.1(4) . .
C1 O1 C13 112.6(3) . .
O1 C13 H13A 109.5 . .
O1 C13 H13B 109.5 . .
H13A C13 H13B 109.5 . .
O1 C13 H13C 109.5 . .
H13A C13 H13C 109.5 . .
H13B C13 H13C 109.5 . .

loop_
_geom_bond_atom_site_label_1
_geom_bond_atom_site_label_2
_geom_bond_distance
_geom_bond_site_symmetry_2
C1 O1 1.370(5) .
C1 C2 1.374(6) .
C1 C6' 1.394(6) 2_666
C1 C6 1.394(6) 2_666
C2 C6 1.414(6) .
C2 S3 1.724(4) .
S3 C4 1.775(4) .
C4 C5 1.393(7) .
C4 C7 1.466(6) .
C5 C6 1.403(7) .
C5 H5 0.9500 .
C6 C1 1.394(6) 2_666
C3' C4' 1.396(12) .
C3' H3' 0.9500 .
C4' S5' 1.777(11) .
C7 C12 1.385(6) .
C7 C8 1.398(6) .
C8 F1 1.323(5) .
C8 C9 1.382(6) .
C9 F2 1.332(5) .
C9 C10 1.364(6) .
C10 F3 1.323(5) .
C10 C11 1.375(6) .
C11 F4 1.331(5) .
C11 C12 1.368(6) .
C12 F5 1.335(5) .
O1 C13 1.426(5) .
C13 H13A 0.9800 .
C13 H13B 0.9800 .
C13 H13C 0.9800 .

loop_
_geom_torsion_atom_site_label_1
_geom_torsion_atom_site_label_2
_geom_torsion_atom_site_label_3
_geom_torsion_atom_site_label_4
_geom_torsion
_geom_torsion_site_symmetry_1
_geom_torsion_site_symmetry_4
O1 C1 C2 C6 177.9(4) . .
C6' C1 C2 C6 -0.4(7) 2_666 .
C6 C1 C2 C6 -0.4(7) 2_666 .
O1 C1 C2 S3 -1.7(6) . .
C6' C1 C2 S3 180.0(3) 2_666 .
C6 C1 C2 S3 180.0(3) 2_666 .
C1 C2 S3 C4 178.9(4) . .
C6 C2 S3 C4 -0.7(3) . .
C2 S3 C4 C5 0.7(4) . .
C2 S3 C4 C7 -179.5(4) . .
C7 C4 C5 C6 179.7(4) . .
S3 C4 C5 C6 -0.6(7) . .
C4 C5 C6 C1 -179.5(4) . 2_666
C4 C5 C6 C2 0.1(7) . .
C1 C2 C6 C1 0.4(7) . 2_666
S3 C2 C6 C1 -179.9(3) . 2_666
C1 C2 C6 C5 -179.2(5) . .
S3 C2 C6 C5 0.5(5) . .
C5 C4 C7 C12 2.7(8) . .
S3 C4 C7 C12 -177.0(3) . .
C5 C4 C7 C8 -177.2(5) . .
S3 C4 C7 C8 3.1(6) . .
C5 C4 C7 C4' 147(7) . .
S3 C4 C7 C4' -33(7) . .
C3' C4' C7 C12 152(8) . .
S5' C4' C7 C12 32(6) . .
C3' C4' C7 C8 -47(9) . .
S5' C4' C7 C8 -167(2) . .
C3' C4' C7 C4 102(14) . .
S5' C4' C7 C4 -17(5) . .
C12 C7 C8 F1 178.9(4) . .
C4 C7 C8 F1 -1.2(6) . .
C4' C7 C8 F1 12(3) . .
C12 C7 C8 C9 -2.1(6) . .
C4 C7 C8 C9 177.8(4) . .
C4' C7 C8 C9 -169(3) . .
F1 C8 C9 F2 -1.0(6) . .
C7 C8 C9 F2 -180.0(4) . .
F1 C8 C9 C10 -179.6(4) . .
C7 C8 C9 C10 1.4(7) . .
F2 C9 C10 F3 0.1(7) . .
C8 C9 C10 F3 178.7(4) . .
F2 C9 C10 C11 -178.5(4) . .
C8 C9 C10 C11 0.1(7) . .
F3 C10 C11 F4 0.4(7) . .
C9 C10 C11 F4 179.0(4) . .
F3 C10 C11 C12 -179.3(4) . .
C9 C10 C11 C12 -0.7(7) . .
F4 C11 C12 F5 -0.1(7) . .
C10 C11 C12 F5 179.6(4) . .
F4 C11 C12 C7 -179.9(4) . .
C10 C11 C12 C7 -0.2(7) . .
C8 C7 C12 F5 -178.2(4) . .
C4 C7 C12 F5 1.9(7) . .
C4' C7 C12 F5 -19(4) . .
C8 C7 C12 C11 1.5(7) . .
C4 C7 C12 C11 -178.4(4) . .
C4' C7 C12 C11 161(4) . .
C2 C1 O1 C13 96.7(5) . .
C6' C1 O1 C13 -85.0(5) 2_666 .
C6 C1 O1 C13 -85.0(5) 2_666 .
